data_7218074
loop_
_publ_author_name
'Matsumoto, Kazuhiko'
'Harinaga, Ukyo'
'Tanaka, Ryo'
'Koyama, Akira'
'Hagiwara, Rika'
'Tsunashima, Katsuhiko'

_publ_section_title
;
 The structural classification of the highly disordered crystal phases of
 [Nn][BF4], [Nn][PF6], [Pn][BF4], and [Pn][PF6] salts (Nn(+) =
 tetraalkylammonium and Pn(+) = tetraalkylphosphonium).
;
_journal_issue 43
_journal_name_full 'Physical chemistry chemical physics : PCCP'
_journal_page_first 23616
_journal_page_last 23626
_journal_paper_doi 10.1039/c4cp03391d
_journal_volume 16
_journal_year 2014
_chemical_formula_moiety
;
(C16 P1 H36 +), (P F6 -)
;
_chemical_formula_sum 'C16 H36 F6 P2'
_chemical_formula_weight 404.39
_chemical_name_common 'tetrabutylphosphonium hexafluorophosphate'
_chemical_name_systematic
;
 ?
;
_space_group_IT_number 62
_symmetry_cell_setting orthorhombic
_symmetry_space_group_name_Hall '-P 2n 2a'
_symmetry_space_group_name_H-M 'P m c n'
_atom_sites_solution_hydrogens geom
_atom_sites_solution_primary direct
_atom_sites_solution_secondary difmap
_audit_creation_method SHELXL-97
_cell_angle_alpha 90.00
_cell_angle_beta 90.00
_cell_angle_gamma 90.00
_cell_formula_units_Z 4
_cell_length_a 9.9807(9)
_cell_length_b 13.8901(15)
_cell_length_c 16.2367(16)
_cell_measurement_reflns_used 21352
_cell_measurement_temperature 273
_cell_measurement_theta_max 27.50
_cell_measurement_theta_min 3.69
_cell_volume 2250.9(4)
_computing_cell_refinement 'RAPID AUTO 2.40 (Rigaku 2006)'
_computing_data_collection 'Rigaku R-AXIS Rapid-II'
_computing_data_reduction 'RAPID AUTO 2.40 (Rigaku 2006)'
_computing_structure_refinement 'SHELXL-97 (Sheldrick, 1997)'
_computing_structure_solution 'SIR92 (Altmare et al., 1994)'
_diffrn_ambient_temperature 273
_diffrn_measured_fraction_theta_full 0.998
_diffrn_measured_fraction_theta_max 0.998
_diffrn_measurement_device_type 'Rigaku R-AXIS RapidII'
_diffrn_measurement_method 'imaging plate'
_diffrn_radiation_monochromator graphite
_diffrn_radiation_source 'fine-focus sealed tube'
_diffrn_radiation_type MoK\a
_diffrn_radiation_wavelength 0.71073
_diffrn_reflns_av_R_equivalents 0.0249
_diffrn_reflns_av_sigmaI/netI 0.0141
_diffrn_reflns_limit_h_max 12
_diffrn_reflns_limit_h_min -12
_diffrn_reflns_limit_k_max 18
_diffrn_reflns_limit_k_min -18
_diffrn_reflns_limit_l_max 21
_diffrn_reflns_limit_l_min -21
_diffrn_reflns_number 21352
_diffrn_reflns_theta_full 27.48
_diffrn_reflns_theta_max 27.48
_diffrn_reflns_theta_min 3.19
_exptl_absorpt_coefficient_mu 0.237
_exptl_absorpt_correction_T_max 1.000
_exptl_absorpt_correction_T_min 0.626
_exptl_absorpt_correction_type multi-scan
_exptl_absorpt_process_details 'RAPID AUTO 2.40 (Rigaku 2006)'
_exptl_crystal_colour colorless
_exptl_crystal_density_diffrn 1.193
_exptl_crystal_density_method 'not measured'
_exptl_crystal_description block
_exptl_crystal_F_000 864
_exptl_crystal_size_max 0.6
_exptl_crystal_size_mid 0.2
_exptl_crystal_size_min 0.2
_refine_diff_density_max 0.513
_refine_diff_density_min -0.308
_refine_diff_density_rms 0.062
_refine_ls_extinction_method none
_refine_ls_goodness_of_fit_ref 1.137
_refine_ls_hydrogen_treatment mixed
_refine_ls_matrix_type full
_refine_ls_number_parameters 197
_refine_ls_number_reflns 2715
_refine_ls_number_restraints 107
_refine_ls_restrained_S_all 1.364
_refine_ls_R_factor_all 0.1426
_refine_ls_R_factor_gt 0.0951
_refine_ls_shift/su_max 0.044
_refine_ls_shift/su_mean 0.001
_refine_ls_structure_factor_coef Fsqd
_refine_ls_weighting_details 'calc w=1/[\s^2^(Fo^2^)+(0.2000P)^2^+0.0000P] where P=(Fo^2^+2Fc^2^)/3'
_refine_ls_weighting_scheme calc
_refine_ls_wR_factor_gt 0.3034
_refine_ls_wR_factor_ref 0.3493
_reflns_number_gt 1234
_reflns_number_total 2715
_reflns_threshold_expression >2sigma(I)
_cod_data_source_file c4cp03391d2.cif
_cod_data_source_block 273K
_cod_depositor_comments 'Adding full bibliography for 7218072--7218075.cif.'
_cod_original_sg_symbol_H-M Pmcn
_cod_database_code 7218074

loop_
_symmetry_equiv_pos_as_xyz
'x, y, z'
'-x+1/2, -y+1/2, z+1/2'
'x+1/2, -y, -z'
'-x, y+1/2, -z+1/2'
'-x, -y, -z'
'x-1/2, y-1/2, -z-1/2'
'-x-1/2, y, z'
'x, -y-1/2, z-1/2'

loop_
_atom_site_label
_atom_site_type_symbol
_atom_site_fract_x
_atom_site_fract_y
_atom_site_fract_z
_atom_site_U_iso_or_equiv
_atom_site_adp_type
_atom_site_occupancy
_atom_site_symmetry_multiplicity
_atom_site_calc_flag
_atom_site_refinement_flags
_atom_site_disorder_assembly
_atom_site_disorder_group
C31 C 0.1789(10) 0.9587(8) 0.7837(6) 0.128(3) Uani 0.50 1 d PD . .
H31B H 0.0968 0.9960 0.7862 0.154 Uiso 0.50 1 calc PR A 1
H31A H 0.1530 0.8914 0.7855 0.154 Uiso 0.50 1 calc PR A 1
C21 C 0.1887(10) 1.0958(7) 0.6723(7) 0.129(3) Uani 0.50 1 d PD . .
H21A H 0.1674 1.1002 0.6141 0.154 Uiso 0.50 1 calc PR B 1
H21B H 0.1036 1.0974 0.7011 0.154 Uiso 0.50 1 calc PR B 1
C34A C 0.2500 0.9778(13) 1.0179(7) 0.312(10) Uani 0.50 2 d SPD C 1
H34A H 0.2500 0.9249 1.0560 0.467 Uiso 1 2 calc SR C 1
H34B H 0.1715 1.0164 1.0265 0.467 Uiso 0.50 1 calc PR C 1
H34C H 0.3285 1.0164 1.0265 0.467 Uiso 0.50 1 calc PR C 1
C34B C 0.2500 0.9778(13) 1.0179(7) 0.312(10) Uani 0.50 2 d SP D 2
C13A C -0.0465(8) 0.8321(7) 0.5638(5) 0.189(3) Uani 0.50 1 d P E 1
H13A H -0.1228 0.8599 0.5922 0.227 Uiso 0.50 1 calc PR E 1
H13B H -0.0420 0.8567 0.5079 0.227 Uiso 0.50 1 calc PR E 1
C13B C -0.0465(8) 0.8321(7) 0.5638(5) 0.189(3) Uani 0.50 1 d P F 2
H13C H -0.0663 0.8458 0.5065 0.227 Uiso 0.50 1 calc PR F 2
H13D H -0.1275 0.8490 0.5935 0.227 Uiso 0.50 1 calc PR F 2
C12B C 0.0422(12) 0.9059(11) 0.5853(7) 0.126(3) Uani 0.50 1 d P F 2
H12C H -0.0055 0.9665 0.5808 0.151 Uiso 0.50 1 calc PR F 2
H12D H 0.1135 0.9070 0.5447 0.151 Uiso 0.50 1 calc PR F 2
C11B C 0.1069(10) 0.9018(8) 0.6709(6) 0.103(2) Uani 0.50 1 d P F 2
H11C H 0.1343 0.8359 0.6815 0.123 Uiso 0.50 1 calc PR F 2
H11D H 0.0393 0.9183 0.7115 0.123 Uiso 0.50 1 calc PR F 2
C14A C -0.0467(10) 0.7282(7) 0.5665(5) 0.221(4) Uani 0.50 1 d P E 1
H14A H 0.0394 0.7045 0.5497 0.332 Uiso 1 1 calc R E 1
H14C H -0.1144 0.7039 0.5300 0.332 Uiso 1 1 calc R E 1
H14B H -0.0653 0.7072 0.6216 0.332 Uiso 1 1 calc R E 1
C14B C -0.0467(10) 0.7282(7) 0.5665(5) 0.221(4) Uani 0.50 1 d P F 2
C11A C 0.1236(11) 0.9516(8) 0.6111(8) 0.122(3) Uani 0.50 1 d P E 1
H11A H 0.0438 0.9892 0.6223 0.146 Uiso 0.50 1 calc PR E 1
H11B H 0.1559 0.9690 0.5567 0.146 Uiso 0.50 1 calc PR E 1
C12A C 0.0896(13) 0.8472(10) 0.6126(10) 0.146(5) Uani 0.50 1 d P E 1
H12B H 0.0795 0.8255 0.6690 0.175 Uiso 0.50 1 calc PR E 1
H12A H 0.1607 0.8102 0.5870 0.175 Uiso 0.50 1 calc PR E 1
C23A C 0.2500 1.2771(8) 0.6719(7) 0.205(5) Uani 0.50 2 d SPD G 1
H23A H 0.2275 1.2769 0.6138 0.245 Uiso 0.50 1 calc PR G 1
H23B H 0.1699 1.3002 0.6994 0.245 Uiso 0.50 1 calc PR G 1
C23B C 0.2500 1.2771(8) 0.6719(7) 0.205(5) Uani 0.50 2 d SP . 2
C22A C 0.2500 1.1804(7) 0.6912(6) 0.228(8) Uani 0.50 2 d SPD G 1
H22A H 0.3435 1.1639 0.6830 0.274 Uiso 0.50 1 calc PR G 1
H22B H 0.2391 1.1823 0.7505 0.274 Uiso 0.50 1 calc PR G 1
C22B C 0.2500 1.1804(7) 0.6912(6) 0.228(8) Uani 0.50 2 d SP . 2
C32A C 0.2500 0.9778(7) 0.8565(5) 0.183(4) Uani 0.50 2 d SPD C 1
H32A H 0.3428 0.9711 0.8398 0.219 Uiso 0.50 1 calc PR C 1
H32B H 0.2368 1.0464 0.8644 0.219 Uiso 0.50 1 calc PR C 1
C32B C 0.2500 0.9778(7) 0.8565(5) 0.183(4) Uani 0.50 2 d SP . 2
C33A C 0.2500 0.9420(10) 0.9367(7) 0.346(14) Uani 0.50 2 d SPD C 1
H33A H 0.3271 0.8995 0.9366 0.416 Uiso 0.50 1 calc PR C 1
H33B H 0.1729 0.8995 0.9366 0.416 Uiso 0.50 1 calc PR C 1
C33B C 0.2500 0.9420(10) 0.9367(7) 0.346(14) Uani 0.50 2 d SP D 2
F1 F 0.3595(6) 0.5693(8) 0.7682(7) 0.191(4) Uani 0.720(2) 1 d PDU . .
F2 F 0.3621(6) 0.6766(11) 0.8627(8) 0.236(5) Uani 0.675(2) 1 d PDU . .
F3 F 0.2500 0.6975(14) 0.7403(12) 0.188(8) Uani 0.3954(18) 2 d SPDU . .
C24 C 0.3344(17) 1.3534(11) 0.6782(11) 0.214(8) Uani 0.50 1 d PD . .
H24A H 0.4252 1.3308 0.6804 0.321 Uiso 0.50 1 calc PR G 1
H24C H 0.3144 1.3888 0.7274 0.321 Uiso 0.50 1 calc PR G 1
H24B H 0.3233 1.3945 0.6312 0.321 Uiso 0.50 1 calc PR G 1
P1 P 0.2500 0.62681(13) 0.81349(10) 0.1029(8) Uani 1 2 d SD . .
P2 P 0.2500 0.97921(12) 0.68657(10) 0.1016(8) Uani 1 2 d S . .
F4 F 0.2500 0.5430(17) 0.8757(16) 0.262(16) Uani 0.3954(18) 2 d SPDU . .
F6 F 0.3370(16) 0.5375(9) 0.8137(19) 0.220(10) Uani 0.280(2) 1 d PDU . .
F8 F 0.3376(13) 0.7168(6) 0.8049(17) 0.207(8) Uani 0.325(2) 1 d PDU . .
F5 F 0.3178(15) 0.593(2) 0.8926(7) 0.230(9) Uani 0.325(2) 1 d PDU . .
F7 F 0.3286(14) 0.636(2) 0.7333(5) 0.203(7) Uani 0.280(2) 1 d PDU . .

loop_
_atom_site_aniso_label
_atom_site_aniso_U_11
_atom_site_aniso_U_22
_atom_site_aniso_U_33
_atom_site_aniso_U_23
_atom_site_aniso_U_13
_atom_site_aniso_U_12
C31 0.140(7) 0.107(7) 0.137(8) -0.005(6) 0.035(6) -0.006(6)
C21 0.121(6) 0.106(7) 0.159(9) 0.008(6) -0.015(5) 0.016(5)
C34A 0.46(3) 0.32(2) 0.147(12) 0.025(11) 0.000 0.000
C34B 0.46(3) 0.32(2) 0.147(12) 0.025(11) 0.000 0.000
C13A 0.187(6) 0.209(8) 0.172(6) 0.014(5) -0.055(5) -0.059(6)
C13B 0.187(6) 0.209(8) 0.172(6) 0.014(5) -0.055(5) -0.059(6)
C12B 0.134(8) 0.123(8) 0.121(7) -0.004(7) -0.030(6) -0.022(8)
C11B 0.107(5) 0.095(6) 0.107(6) -0.006(5) -0.003(4) -0.001(5)
C14A 0.250(11) 0.181(8) 0.232(9) -0.011(6) -0.020(7) -0.015(9)
C14B 0.250(11) 0.181(8) 0.232(9) -0.011(6) -0.020(7) -0.015(9)
C11A 0.115(7) 0.110(7) 0.140(8) 0.005(7) 0.012(6) 0.019(6)
C12A 0.137(9) 0.136(10) 0.165(11) 0.033(10) -0.044(8) -0.021(8)
C23A 0.297(17) 0.118(8) 0.198(11) 0.018(7) 0.000 0.000
C23B 0.297(17) 0.118(8) 0.198(11) 0.018(7) 0.000 0.000
C22A 0.42(2) 0.098(7) 0.166(9) -0.004(6) 0.000 0.000
C22B 0.42(2) 0.098(7) 0.166(9) -0.004(6) 0.000 0.000
C32A 0.295(14) 0.142(8) 0.111(6) 0.023(5) 0.000 0.000
C32B 0.295(14) 0.142(8) 0.111(6) 0.023(5) 0.000 0.000
C33A 0.70(4) 0.155(11) 0.179(13) -0.019(9) 0.000 0.000
C33B 0.70(4) 0.155(11) 0.179(13) -0.019(9) 0.000 0.000
F1 0.146(4) 0.201(8) 0.227(9) -0.028(7) 0.017(5) 0.056(5)
F2 0.149(5) 0.289(12) 0.269(11) -0.097(9) -0.048(7) -0.054(8)
F3 0.21(2) 0.119(12) 0.23(2) 0.102(14) 0.000 0.000
C24 0.231(18) 0.189(17) 0.222(16) -0.006(12) -0.041(12) -0.046(15)
P1 0.0864(10) 0.0926(12) 0.1296(15) 0.0151(8) 0.000 0.000
P2 0.1030(12) 0.0838(12) 0.1181(14) 0.0053(7) 0.000 0.000
F4 0.41(5) 0.20(2) 0.18(2) 0.07(2) 0.000 0.000
F6 0.25(2) 0.165(14) 0.247(18) 0.057(14) 0.040(16) 0.113(14)
F8 0.201(16) 0.116(8) 0.30(2) 0.022(10) 0.051(15) -0.067(9)
F5 0.25(2) 0.29(3) 0.148(9) 0.033(13) -0.105(11) 0.007(15)
F7 0.234(19) 0.194(17) 0.182(13) 0.044(10) 0.097(13) -0.006(14)

loop_
_atom_type_symbol
_atom_type_description
_atom_type_scat_dispersion_real
_atom_type_scat_dispersion_imag
_atom_type_scat_source
C C 0.0033 0.0016 'International Tables Vol C Tables 4.2.6.8 and 6.1.1.4'
H H 0.0000 0.0000 'International Tables Vol C Tables 4.2.6.8 and 6.1.1.4'
F F 0.0171 0.0103 'International Tables Vol C Tables 4.2.6.8 and 6.1.1.4'
P P 0.1023 0.0942 'International Tables Vol C Tables 4.2.6.8 and 6.1.1.4'

loop_
_geom_angle_atom_site_label_1
_geom_angle_atom_site_label_2
_geom_angle_atom_site_label_3
_geom_angle
_geom_angle_site_symmetry_1
_geom_angle_site_symmetry_3
C32A C31 P2 121.5(7) . .
C32A C31 H31B 107.0 . .
P2 C31 H31B 107.0 . .
C32A C31 H31A 107.0 . .
P2 C31 H31A 107.0 . .
H31B C31 H31A 106.7 . .
C22A C21 P2 127.9(7) . .
C22A C21 H21A 105.3 . .
P2 C21 H21A 105.3 . .
C22A C21 H21B 105.3 . .
P2 C21 H21B 105.3 . .
H21A C21 H21B 106.0 . .
C33A C34A H34A 109.5 . .
C33A C34A H34B 109.5 . .
H34A C34A H34B 109.5 . .
C33A C34A H34C 109.5 . .
H34A C34A H34C 109.5 . .
H34B C34A H34C 109.5 . .
C14A C13A C12A 96.8(9) . .
C14A C13A H13A 112.4 . .
C12A C13A H13A 112.4 . .
C14A C13A H13B 112.4 . .
C12A C13A H13B 112.4 . .
H13A C13A H13B 110.0 . .
C11B C12B H12C 107.9 . .
C11B C12B H12D 107.9 . .
H12C C12B H12D 107.2 . .
C12B C11B P2 116.0(9) . .
C12B C11B H11C 108.3 . .
P2 C11B H11C 108.3 . .
C12B C11B H11D 108.3 . .
P2 C11B H11D 108.3 . .
H11C C11B H11D 107.4 . .
C12A C11A P2 110.8(10) . .
C12A C11A H11A 109.5 . .
P2 C11A H11A 109.5 . .
C12A C11A H11B 109.5 . .
P2 C11A H11B 109.5 . .
H11A C11A H11B 108.1 . .
C11A C12A C13A 108.4(12) . .
C11A C12A H12B 110.0 . .
C13A C12A H12B 110.0 . .
C11A C12A H12A 110.0 . .
C13A C12A H12A 110.0 . .
H12B C12A H12A 108.4 . .
C24 C23A C22A 138.0(9) . .
C24 C23A H23A 102.6 . .
C22A C23A H23A 102.6 . .
C24 C23A H23B 102.6 . .
C22A C23A H23B 102.6 . .
H23A C23A H23B 105.0 . .
C21 C22A C23A 142.2(8) . .
C21 C22A H22A 101.4 . .
C23A C22A H22A 101.4 . .
C21 C22A H22B 101.4 . .
C23A C22A H22B 101.4 . .
H22A C22A H22B 104.6 . .
C33A C32A C31 136.0(8) . .
C33A C32A H32A 103.2 . .
C31 C32A H32A 103.2 . .
C33A C32A H32B 103.2 . .
C31 C32A H32B 103.2 . .
H32A C32A H32B 105.2 . .
C32A C33A C34A 138.5(13) . .
C32A C33A H33A 102.5 . .
C34A C33A H33A 102.5 . .
C32A C33A H33B 102.5 . .
C34A C33A H33B 102.5 . .
H33A C33A H33B 104.9 . .
F6 P1 F6 69.9(14) 7_655 .
F6 P1 F5 90.1(12) 7_655 .
F6 P1 F5 59.5(9) . .
F6 P1 F5 59.5(9) 7_655 7_655
F6 P1 F5 90.1(12) . 7_655
F5 P1 F5 52.6(12) . 7_655
F6 P1 F7 77.2(13) 7_655 7_655
F6 P1 F7 111.6(9) . 7_655
F5 P1 F7 166.7(14) . 7_655
F5 P1 F7 121.2(9) 7_655 7_655
F6 P1 F7 111.6(9) 7_655 .
F6 P1 F7 77.2(13) . .
F5 P1 F7 121.2(9) . .
F5 P1 F7 166.7(14) 7_655 .
F7 P1 F7 61.9(12) 7_655 .
F6 P1 F8 174.9(13) 7_655 .
F6 P1 F8 110.0(9) . .
F5 P1 F8 94.2(12) . .
F5 P1 F8 125.4(9) 7_655 .
F7 P1 F8 98.4(12) 7_655 .
F7 P1 F8 63.8(7) . .
F6 P1 F8 110.0(9) 7_655 7_655
F6 P1 F8 174.9(13) . 7_655
F5 P1 F8 125.4(9) . 7_655
F5 P1 F8 94.2(12) 7_655 7_655
F7 P1 F8 63.8(7) 7_655 7_655
F7 P1 F8 98.4(12) . 7_655
F8 P1 F8 69.6(11) . 7_655
F6 P1 F2 141.6(12) 7_655 .
F6 P1 F2 87.2(7) . .
F5 P1 F2 51.5(9) . .
F5 P1 F2 91.3(7) 7_655 .
F7 P1 F2 141.1(12) 7_655 .
F7 P1 F2 91.8(5) . .
F8 P1 F2 42.7(7) . .
F8 P1 F2 95.5(6) 7_655 .
F6 P1 F2 87.2(7) 7_655 7_655
F6 P1 F2 141.6(12) . 7_655
F5 P1 F2 91.3(7) . 7_655
F5 P1 F2 51.5(9) 7_655 7_655
F7 P1 F2 91.8(5) 7_655 7_655
F7 P1 F2 141.1(12) . 7_655
F8 P1 F2 95.5(6) . 7_655
F8 P1 F2 42.7(8) 7_655 7_655
F2 P1 F2 93.2(6) . 7_655
F6 P1 F1 33.9(10) 7_655 7_655
F6 P1 F1 89.0(7) . 7_655
F5 P1 F1 123.9(11) . 7_655
F5 P1 F1 85.9(6) 7_655 7_655
F7 P1 F1 43.3(9) 7_655 7_655
F7 P1 F1 90.1(5) . 7_655
F8 P1 F1 141.7(11) . 7_655
F8 P1 F1 88.5(5) 7_655 7_655
F2 P1 F1 175.3(7) . 7_655
F2 P1 F1 88.0(4) 7_655 7_655
F6 P1 F1 89.0(7) 7_655 .
F6 P1 F1 33.9(10) . .
F5 P1 F1 85.9(6) . .
F5 P1 F1 123.9(11) 7_655 .
F7 P1 F1 90.1(5) 7_655 .
F7 P1 F1 43.3(9) . .
F8 P1 F1 88.5(5) . .
F8 P1 F1 141.7(11) 7_655 .
F2 P1 F1 88.0(4) . .
F2 P1 F1 175.3(7) 7_655 .
F1 P1 F1 90.4(5) 7_655 .
C21 P2 C21 41.0(6) 7_655 .
C21 P2 C31 97.4(5) 7_655 7_655
C21 P2 C31 114.3(5) . 7_655
C21 P2 C31 114.3(5) 7_655 .
C21 P2 C31 97.4(5) . .
C31 P2 C31 47.8(7) 7_655 .
C21 P2 C11A 110.6(5) 7_655 .
C21 P2 C11A 82.0(5) . .
C31 P2 C11A 149.5(6) 7_655 .
C31 P2 C11A 107.1(5) . .
C21 P2 C11A 82.0(5) 7_655 7_655
C21 P2 C11A 110.6(5) . 7_655
C31 P2 C11A 107.1(5) 7_655 7_655
C31 P2 C11A 149.5(6) . 7_655
C11A P2 C11A 89.0(7) . 7_655
C21 P2 C11B 144.1(5) 7_655 .
C21 P2 C11B 104.9(4) . .
C31 P2 C11B 110.5(5) 7_655 .
C31 P2 C11B 73.1(5) . .
C11A P2 C11B 39.0(4) . .
C11A P2 C11B 109.4(4) 7_655 .
C21 P2 C11B 104.9(4) 7_655 7_655
C21 P2 C11B 144.1(5) . 7_655
C31 P2 C11B 73.1(5) 7_655 7_655
C31 P2 C11B 110.5(5) . 7_655
C11A P2 C11B 109.4(4) . 7_655
C11A P2 C11B 39.0(4) 7_655 7_655
C11B P2 C11B 104.5(6) . 7_655
F5 F6 P1 60.6(6) . .
F5 F6 F6 82.7(9) . 7_655
P1 F6 F6 55.0(7) . 7_655
P1 F8 F7 57.9(5) . .
P1 F8 F8 55.2(5) . 7_655
F7 F8 F8 86.8(7) . 7_655
F5 F5 F6 97.3(9) 7_655 .
F5 F5 P1 63.7(6) 7_655 .
F6 F5 P1 59.9(5) . .
P1 F7 F7 59.1(6) . 7_655
P1 F7 F8 58.3(5) . .
F7 F7 F8 93.2(7) 7_655 .

loop_
_geom_bond_atom_site_label_1
_geom_bond_atom_site_label_2
_geom_bond_distance
_geom_bond_site_symmetry_2
C31 C32A 1.404(10) .
C31 P2 1.753(10) .
C31 H31B 0.9700 .
C31 H31A 0.9700 .
C21 C22A 1.360(9) .
C21 P2 1.746(10) .
C21 H21A 0.9700 .
C21 H21B 0.9700 .
C34A C33A 1.408(10) .
C34A H34A 0.9600 .
C34A H34B 0.9600 .
C34A H34C 0.9600 .
C13A C14A 1.444(10) .
C13A C12A 1.587(14) .
C13A H13A 0.9700 .
C13A H13B 0.9700 .
C12B C11B 1.534(15) .
C12B H12C 0.9700 .
C12B H12D 0.9700 .
C11B P2 1.806(10) .
C11B H11C 0.9700 .
C11B H11D 0.9700 .
C14A H14A 0.9600 .
C14A H14C 0.9600 .
C14A H14B 0.9600 .
C11A C12A 1.489(17) .
C11A P2 1.800(13) .
C11A H11A 0.9700 .
C11A H11B 0.9700 .
C12A H12B 0.9700 .
C12A H12A 0.9700 .
C23A C24 1.358(10) .
C23A C22A 1.379(10) .
C23A H23A 0.9700 .
C23A H23B 0.9700 .
C22A H22A 0.9700 .
C22A H22B 0.9700 .
C32A C33A 1.394(11) .
C32A H32A 0.9700 .
C32A H32B 0.9700 .
C33A H33A 0.9700 .
C33A H33B 0.9700 .
F1 P1 1.541(5) .
F2 P1 1.539(5) .
F3 P1 1.541(8) .
C24 H24A 0.9600 .
C24 H24C 0.9600 .
C24 H24B 0.9600 .
P1 F6 1.514(9) 7_655
P1 F6 1.514(9) .
P1 F5 1.525(8) .
P1 F5 1.525(8) 7_655
P1 F7 1.526(8) 7_655
P1 F7 1.526(8) .
P1 F8 1.531(8) .
P1 F8 1.531(8) 7_655
P1 F2 1.539(5) 7_655
P1 F1 1.541(5) 7_655
P2 C21 1.746(10) 7_655
P2 C31 1.753(10) 7_655
P2 C11A 1.800(14) 7_655
P2 C11B 1.806(10) 7_655
F6 F5 1.51(2) .
F6 F6 1.74(3) 7_655
F8 F7 1.616(17) .
F8 F8 1.75(3) 7_655
F5 F5 1.35(3) 7_655
F7 F7 1.57(3) 7_655

loop_
_geom_torsion_atom_site_label_1
_geom_torsion_atom_site_label_2
_geom_torsion_atom_site_label_3
_geom_torsion_atom_site_label_4
_geom_torsion
_geom_torsion_site_symmetry_1
_geom_torsion_site_symmetry_4
P2 C11A C12A C13A 164.8(8) . .
C14A C13A C12A C11A 173.7(11) . .
P2 C21 C22A C23A 157.9(9) . .
C24 C23A C22A C21 -159.2(17) . .
P2 C31 C32A C33A -152.0(9) . .
C31 C32A C33A C34A -133.4(11) . .
C22A C21 P2 C21 -26.0(11) . 7_655
C22A C21 P2 C31 46.2(12) . 7_655
C22A C21 P2 C31 93.0(11) . .
C22A C21 P2 C11A -160.7(11) . .
C22A C21 P2 C11A -74.8(11) . 7_655
C22A C21 P2 C11B 167.4(10) . .
C22A C21 P2 C11B -48.5(15) . 7_655
C32A C31 P2 C21 -54.1(11) . 7_655
C32A C31 P2 C21 -93.1(9) . .
C32A C31 P2 C31 23.2(10) . 7_655
C32A C31 P2 C11A -177.0(8) . .
C32A C31 P2 C11A 63.9(14) . 7_655
C32A C31 P2 C11B 163.5(10) . .
C32A C31 P2 C11B 63.9(10) . 7_655
C12A C11A P2 C21 169.3(9) . 7_655
C12A C11A P2 C21 -160.8(10) . .
C12A C11A P2 C31 -35.2(15) . 7_655
C12A C11A P2 C31 -65.5(10) . .
C12A C11A P2 C11A 88.2(10) . 7_655
C12A C11A P2 C11B -35.1(9) . .
C12A C11A P2 C11B 54.3(11) . 7_655
C12B C11B P2 C21 46.5(13) . 7_655
C12B C11B P2 C21 61.5(10) . .
C12B C11B P2 C31 -174.9(9) . 7_655
C12B C11B P2 C31 154.8(10) . .
C12B C11B P2 C11A 5.2(8) . .
C12B C11B P2 C11A -57.2(10) . 7_655
C12B C11B P2 C11B -97.8(9) . 7_655
F6 P1 F6 F5 -102.5(10) 7_655 .
F5 P1 F6 F5 -45.2(12) 7_655 .
F7 P1 F6 F5 -169.0(14) 7_655 .
F7 P1 F6 F5 138.5(12) . .
F8 P1 F6 F5 82.9(16) . .
F8 P1 F6 F5 168(9) 7_655 .
F2 P1 F6 F5 46.1(11) . .
F2 P1 F6 F5 -45.5(14) 7_655 .
F1 P1 F6 F5 -131.1(12) 7_655 .
F1 P1 F6 F5 136.8(15) . .
F5 P1 F6 F6 102.5(10) . 7_655
F5 P1 F6 F6 57.3(7) 7_655 7_655
F7 P1 F6 F6 -66.5(10) 7_655 7_655
F7 P1 F6 F6 -119.0(7) . 7_655
F8 P1 F6 F6 -174.6(14) . 7_655
F8 P1 F6 F6 -90(9) 7_655 7_655
F2 P1 F6 F6 148.6(8) . 7_655
F2 P1 F6 F6 57.0(8) 7_655 7_655
F1 P1 F6 F6 -28.6(7) 7_655 7_655
F1 P1 F6 F6 -120.7(9) . 7_655
F6 P1 F8 F7 -24(10) 7_655 .
F6 P1 F8 F7 63.8(15) . .
F5 P1 F8 F7 122.8(12) . .
F5 P1 F8 F7 168.8(15) 7_655 .
F7 P1 F8 F7 -52.9(10) 7_655 .
F8 P1 F8 F7 -110.8(10) 7_655 .
F2 P1 F8 F7 125.7(10) . .
F2 P1 F8 F7 -145.5(11) 7_655 .
F1 P1 F8 F7 -51.7(11) 7_655 .
F1 P1 F8 F7 37.0(10) . .
F6 P1 F8 F8 87(10) 7_655 7_655
F6 P1 F8 F8 174.6(14) . 7_655
F5 P1 F8 F8 -126.3(7) . 7_655
F5 P1 F8 F8 -80.3(10) 7_655 7_655
F7 P1 F8 F8 58.0(5) 7_655 7_655
F7 P1 F8 F8 110.8(10) . 7_655
F2 P1 F8 F8 -123.5(5) . 7_655
F2 P1 F8 F8 -34.6(5) 7_655 7_655
F1 P1 F8 F8 59.1(7) 7_655 7_655
F1 P1 F8 F8 147.8(7) . 7_655
P1 F6 F5 F5 53.8(6) . 7_655
F6 F6 F5 F5 0.000(3) 7_655 7_655
F6 F6 F5 P1 -53.8(6) 7_655 .
F6 P1 F5 F5 -50.3(6) 7_655 7_655
F6 P1 F5 F5 -116.8(9) . 7_655
F7 P1 F5 F5 -66(3) 7_655 7_655
F7 P1 F5 F5 -165.8(13) . 7_655
F8 P1 F5 F5 132.5(5) . 7_655
F8 P1 F5 F5 64.5(9) 7_655 7_655
F2 P1 F5 F5 130.0(5) . 7_655
F2 P1 F5 F5 36.9(5) 7_655 7_655
F1 P1 F5 F5 -51.6(5) 7_655 7_655
F1 P1 F5 F5 -139.3(5) . 7_655
F6 P1 F5 F6 66.5(14) 7_655 .
F5 P1 F5 F6 116.8(10) 7_655 .
F7 P1 F5 F6 50(3) 7_655 .
F7 P1 F5 F6 -49.0(17) . .
F8 P1 F5 F6 -110.7(12) . .
F8 P1 F5 F6 -178.7(12) 7_655 .
F2 P1 F5 F6 -113.2(12) . .
F2 P1 F5 F6 153.7(11) 7_655 .
F1 P1 F5 F6 65.2(12) 7_655 .
F1 P1 F5 F6 -22.5(11) . .
F6 P1 F7 F7 61.2(10) 7_655 7_655
F6 P1 F7 F7 123.3(8) . 7_655
F5 P1 F7 F7 165.1(15) . 7_655
F5 P1 F7 F7 107(2) 7_655 7_655
F8 P1 F7 F7 -116.6(8) . 7_655
F8 P1 F7 F7 -54.2(5) 7_655 7_655
F2 P1 F7 F7 -150.0(7) . 7_655
F2 P1 F7 F7 -52.7(6) 7_655 7_655
F1 P1 F7 F7 34.3(5) 7_655 7_655
F1 P1 F7 F7 124.7(6) . 7_655
F6 P1 F7 F8 177.8(13) 7_655 .
F6 P1 F7 F8 -120.2(11) . .
F5 P1 F7 F8 -78.3(16) . .
F5 P1 F7 F8 -137(3) 7_655 .
F7 P1 F7 F8 116.6(8) 7_655 .
F8 P1 F7 F8 62.3(10) 7_655 .
F2 P1 F7 F8 -33.5(8) . .
F2 P1 F7 F8 63.9(12) 7_655 .
F1 P1 F7 F8 150.9(10) 7_655 .
F1 P1 F7 F8 -118.7(10) . .
F8 F8 F7 P1 -50.2(6) 7_655 .
P1 F8 F7 F7 50.2(6) . 7_655
F8 F8 F7 F7 0.000(4) 7_655 7_655
